data_1562922
loop_
_publ_author_name
'Stoyko, Stanislav S.'
'Blanchard, Peter E.R.'
'Mar, Arthur'

_publ_section_title
;
 Crystal structure, electrical resistivity, and X-ray photoelectron
 spectroscopy of BaAg2As2
;
_journal_name_full 'Journal of Solid State Chemistry'
_journal_page_first 113
_journal_page_last 118
_journal_paper_doi 10.1016/j.jssc.2012.05.003
_journal_volume 194
_journal_year 2012
_chemical_formula_structural 'Ba Ag2 As2'
_chemical_formula_sum 'Ag2 As2 Ba'
_chemical_formula_weight 502.92
_chemical_name_common 'barium silver arsenide (1/2/2)'
_chemical_name_systematic 'barium silver arsenide (1/2/2)'
_space_group_IT_number 139
_space_group_name_Hall '-I 4 2'
_space_group_name_H-M_alt 'I 4/m m m'
_symmetry_cell_setting tetragonal
_symmetry_space_group_name_Hall '-I 4 2'
_symmetry_space_group_name_H-M 'I 4/m m m'
_atom_sites_solution_hydrogens .
_atom_sites_solution_primary direct
_atom_sites_solution_secondary difmap
_audit_creation_method SHELXL-97
_cell_angle_alpha 90.00
_cell_angle_beta 90.00
_cell_angle_gamma 90.00
_cell_formula_units_Z 2
_cell_length_a 4.6025(3)
_cell_length_b 4.6025(3)
_cell_length_c 10.8672(6)
_cell_measurement_reflns_used 2455
_cell_measurement_temperature 295(2)
_cell_measurement_theta_max 33.06
_cell_measurement_theta_min 3.75
_cell_volume 230.20(2)
_computing_cell_refinement 'Bruker SAINT 7.68A (Bruker, 2009)'
_computing_data_collection 'Bruker SMART 5.054 (Bruker, 1999)'
_computing_data_reduction 'Bruker SAINT 7.68A'
_computing_molecular_graphics 'ATOMS 5.1 (Dowty, 1999)'
_computing_publication_material 'Bruker SHELXTL 6.12'
_computing_structure_refinement 'Bruker SHELXTL 6.12'
_computing_structure_solution 'Bruker SHELXTL 6.12'
_diffrn_ambient_temperature 295(2)
_diffrn_measured_fraction_theta_full 0.987
_diffrn_measured_fraction_theta_max 0.987
_diffrn_measurement_device_type 'Bruker D8/SMART APEX II CCD'
_diffrn_measurement_method '\w scans'
_diffrn_radiation_monochromator graphite
_diffrn_radiation_source 'fine-focus sealed tube'
_diffrn_radiation_type MoK\a
_diffrn_radiation_wavelength 0.71073
_diffrn_reflns_av_R_equivalents 0.0213
_diffrn_reflns_av_sigmaI/netI 0.0111
_diffrn_reflns_limit_h_max 6
_diffrn_reflns_limit_h_min -6
_diffrn_reflns_limit_k_max 6
_diffrn_reflns_limit_k_min -6
_diffrn_reflns_limit_l_max 16
_diffrn_reflns_limit_l_min -16
_diffrn_reflns_number 1605
_diffrn_reflns_theta_full 33.07
_diffrn_reflns_theta_max 33.07
_diffrn_reflns_theta_min 3.75
_diffrn_standards_interval_count .
_diffrn_standards_interval_time .
_diffrn_standards_number 0
_exptl_absorpt_coefficient_mu 30.938
_exptl_absorpt_correction_T_max 0.2198
_exptl_absorpt_correction_T_min 0.0698
_exptl_absorpt_correction_type numerical
_exptl_absorpt_process_details 'Bruker SHELXTL 6.12 (Sheldrick, 2001)'
_exptl_crystal_colour grey
_exptl_crystal_density_diffrn 7.256
_exptl_crystal_density_method 'not measured'
_exptl_crystal_description plate
_exptl_crystal_F_000 432
_exptl_crystal_size_max 0.15
_exptl_crystal_size_mid 0.13
_exptl_crystal_size_min 0.08
_refine_diff_density_max 1.030
_refine_diff_density_min -0.815
_refine_diff_density_rms 0.182
_refine_ls_extinction_coef 0.0266(19)
_refine_ls_extinction_expression Fc^*^=kFc[1+0.001xFc^2^\l^3^/sin(2\q)]^-1/4^
_refine_ls_extinction_method SHELXL
_refine_ls_goodness_of_fit_ref 1.310
_refine_ls_hydrogen_treatment .
_refine_ls_matrix_type full
_refine_ls_number_parameters 9
_refine_ls_number_reflns 154
_refine_ls_number_restraints 0
_refine_ls_restrained_S_all 1.310
_refine_ls_R_factor_all 0.0145
_refine_ls_R_factor_gt 0.0145
_refine_ls_shift/su_max 0.000
_refine_ls_shift/su_mean 0.000
_refine_ls_structure_factor_coef Fsqd
_refine_ls_weighting_details 'calc w=1/[\s^2^(Fo^2^)+(0.0265P)^2^+0.7161P] where P=(Fo^2^+2Fc^2^)/3'
_refine_ls_weighting_scheme calc
_refine_ls_wR_factor_gt 0.0489
_refine_ls_wR_factor_ref 0.0489
_reflns_number_gt 154
_reflns_number_total 154
_reflns_threshold_expression I>2\s(I)
_cod_data_source_file JSSC-2012-195-113.cif
_cod_data_source_block BaAg2As2-295K-s
_cod_database_code 1562922

loop_
_symmetry_equiv_pos_as_xyz
'x, y, z'
'-x, -y, z'
'-y, x, z'
'y, -x, z'
'-x, y, -z'
'x, -y, -z'
'y, x, -z'
'-y, -x, -z'
'x+1/2, y+1/2, z+1/2'
'-x+1/2, -y+1/2, z+1/2'
'-y+1/2, x+1/2, z+1/2'
'y+1/2, -x+1/2, z+1/2'
'-x+1/2, y+1/2, -z+1/2'
'x+1/2, -y+1/2, -z+1/2'
'y+1/2, x+1/2, -z+1/2'
'-y+1/2, -x+1/2, -z+1/2'
'-x, -y, -z'
'x, y, -z'
'y, -x, -z'
'-y, x, -z'
'x, -y, z'
'-x, y, z'
'-y, -x, z'
'y, x, z'
'-x+1/2, -y+1/2, -z+1/2'
'x+1/2, y+1/2, -z+1/2'
'y+1/2, -x+1/2, -z+1/2'
'-y+1/2, x+1/2, -z+1/2'
'x+1/2, -y+1/2, z+1/2'
'-x+1/2, y+1/2, z+1/2'
'-y+1/2, -x+1/2, z+1/2'
'y+1/2, x+1/2, z+1/2'

loop_
_atom_site_label
_atom_site_type_symbol
_atom_site_fract_x
_atom_site_fract_y
_atom_site_fract_z
_atom_site_U_iso_or_equiv
_atom_site_adp_type
_atom_site_occupancy
_atom_site_symmetry_multiplicity
_atom_site_calc_flag
_atom_site_refinement_flags
_atom_site_disorder_assembly
_atom_site_disorder_group
Ba Ba 0.0000 0.0000 0.0000 0.0150(2) Uani 1 16 d S . .
Ag Ag 0.0000 0.5000 0.2500 0.0267(2) Uani 1 8 d S . .
As As 0.0000 0.0000 0.38420(6) 0.0175(2) Uani 1 8 d S . .

loop_
_atom_site_aniso_label
_atom_site_aniso_U_11
_atom_site_aniso_U_22
_atom_site_aniso_U_33
_atom_site_aniso_U_23
_atom_site_aniso_U_13
_atom_site_aniso_U_12
Ba 0.0124(2) 0.0124(2) 0.0202(3) 0.000 0.000 0.000
Ag 0.0279(3) 0.0279(3) 0.0243(3) 0.000 0.000 0.000
As 0.0194(3) 0.0194(3) 0.0137(3) 0.000 0.000 0.000

loop_
_atom_type_symbol
_atom_type_description
_atom_type_scat_dispersion_real
_atom_type_scat_dispersion_imag
_atom_type_scat_source
As As 0.0499 2.0058 'International Tables Vol C Tables 4.2.6.8 and 6.1.1.4'
Ag Ag -0.8971 1.1015 'International Tables Vol C Tables 4.2.6.8 and 6.1.1.4'
Ba Ba -0.3244 2.2819 'International Tables Vol C Tables 4.2.6.8 and 6.1.1.4'

loop_
_geom_angle_atom_site_label_1
_geom_angle_atom_site_label_2
_geom_angle_atom_site_label_3
_geom_angle
_geom_angle_site_symmetry_1
_geom_angle_site_symmetry_3
As Ba As 180.000(19) 25 9_444
As Ba As 137.718(19) 25 25_445
As Ba As 42.282(19) 9_444 25_445
As Ba As 42.282(19) 25 9_554
As Ba As 137.718(19) 9_444 9_554
As Ba As 180.000(19) 25_445 9_554
As Ba As 82.526(7) 25 25_455
As Ba As 97.474(7) 9_444 25_455
As Ba As 82.526(7) 25_445 25_455
As Ba As 97.474(7) 9_554 25_455
As Ba As 82.526(7) 25 25_545
As Ba As 97.474(7) 9_444 25_545
As Ba As 82.526(7) 25_445 25_545
As Ba As 97.474(7) 9_554 25_545
As Ba As 137.718(19) 25_455 25_545
As Ba As 97.474(7) 25 9_454
As Ba As 82.526(7) 9_444 9_454
As Ba As 97.474(7) 25_445 9_454
As Ba As 82.526(7) 9_554 9_454
As Ba As 42.282(19) 25_455 9_454
As Ba As 180.0 25_545 9_454
As Ba As 97.474(7) 25 9_544
As Ba As 82.526(7) 9_444 9_544
As Ba As 97.474(7) 25_445 9_544
As Ba As 82.526(7) 9_554 9_544
As Ba As 180.0 25_455 9_544
As Ba As 42.282(19) 25_545 9_544
As Ba As 137.718(19) 9_454 9_544
As Ba Ag 45.455(7) 25 .
As Ba Ag 134.545(7) 9_444 .
As Ba Ag 98.689(9) 25_445 .
As Ba Ag 81.311(9) 9_554 .
As Ba Ag 45.455(7) 25_455 .
As Ba Ag 98.689(9) 25_545 .
As Ba Ag 81.311(9) 9_454 .
As Ba Ag 134.545(7) 9_544 .
As Ba Ag 134.545(7) 25 17
As Ba Ag 45.455(7) 9_444 17
As Ba Ag 81.311(9) 25_445 17
As Ba Ag 98.689(9) 9_554 17
As Ba Ag 134.545(7) 25_455 17
As Ba Ag 81.311(9) 25_545 17
As Ba Ag 98.689(9) 9_454 17
As Ba Ag 45.455(7) 9_544 17
Ag Ba Ag 180.0 . 17
As Ba Ag 134.545(7) 25 9_444
As Ba Ag 45.455(7) 9_444 9_444
As Ba Ag 81.311(9) 25_445 9_444
As Ba Ag 98.689(9) 9_554 9_444
As Ba Ag 81.311(9) 25_455 9_444
As Ba Ag 134.545(7) 25_545 9_444
As Ba Ag 45.455(7) 9_454 9_444
As Ba Ag 98.689(9) 9_544 9_444
Ag Ba Ag 125.609(3) . 9_444
Ag Ba Ag 54.391(3) 17 9_444
As Ba Ag 45.455(7) 25 25
As Ba Ag 134.545(7) 9_444 25
As Ba Ag 98.689(9) 25_445 25
As Ba Ag 81.311(9) 9_554 25
As Ba Ag 98.689(9) 25_455 25
As Ba Ag 45.455(7) 25_545 25
As Ba Ag 134.545(7) 9_454 25
As Ba Ag 81.311(9) 9_544 25
Ag Ba Ag 54.391(3) . 25
Ag Ba Ag 125.609(3) 17 25
Ag Ba Ag 180.0 9_444 25
As Ag As 106.650(11) 25_455 1_565
As Ag As 115.27(2) 25_455 25
As Ag As 106.650(11) 1_565 25
As Ag As 106.650(11) 25_455 .
As Ag As 115.27(2) 1_565 .
As Ag As 106.650(11) 25 .
As Ag Ag 126.675(5) 25_455 25_565
As Ag Ag 53.325(5) 1_565 25_565
As Ag Ag 53.325(5) 25 25_565
As Ag Ag 126.675(5) . 25_565
As Ag Ag 53.325(5) 25_455 25_455
As Ag Ag 126.675(5) 1_565 25_455
As Ag Ag 126.675(5) 25 25_455
As Ag Ag 53.325(5) . 25_455
Ag Ag Ag 180.0 25_565 25_455
As Ag Ag 53.325(5) 25_455 25_465
As Ag Ag 53.325(5) 1_565 25_465
As Ag Ag 126.675(5) 25 25_465
As Ag Ag 126.675(5) . 25_465
Ag Ag Ag 90.0 25_565 25_465
Ag Ag Ag 90.0 25_455 25_465
As Ag Ag 126.675(5) 25_455 25
As Ag Ag 126.675(5) 1_565 25
As Ag Ag 53.325(5) 25 25
As Ag Ag 53.325(5) . 25
Ag Ag Ag 90.0 25_565 25
Ag Ag Ag 90.0 25_455 25
Ag Ag Ag 180.0 25_465 25
As Ag Ba 65.892(8) 25_455 .
As Ag Ba 162.629(11) 1_565 .
As Ag Ba 65.893(8) 25 .
As Ag Ba 82.097(12) . .
Ag Ag Ba 117.196(1) 25_565 .
Ag Ag Ba 62.804(1) 25_455 .
Ag Ag Ba 117.196(1) 25_465 .
Ag Ag Ba 62.804(1) 25 .
As Ag Ba 162.629(11) 25_455 9
As Ag Ba 65.892(8) 1_565 9
As Ag Ba 82.097(12) 25 9
As Ag Ba 65.893(8) . 9
Ag Ag Ba 62.804(1) 25_565 9
Ag Ag Ba 117.196(1) 25_455 9
Ag Ag Ba 117.196(1) 25_465 9
Ag Ag Ba 62.804(1) 25 9
Ba Ag Ba 125.609(3) . 9
As Ag Ba 65.893(8) 25_455 1_565
As Ag Ba 82.097(12) 1_565 1_565
As Ag Ba 65.893(8) 25 1_565
As Ag Ba 162.629(11) . 1_565
Ag Ag Ba 62.804(1) 25_565 1_565
Ag Ag Ba 117.196(1) 25_455 1_565
Ag Ag Ba 62.804(1) 25_465 1_565
Ag Ag Ba 117.196(2) 25 1_565
Ba Ag Ba 80.532(5) . 1_565
Ba Ag Ba 125.609(3) 9 1_565
As Ag Ba 82.097(12) 25_455 9_455
As Ag Ba 65.893(8) 1_565 9_455
As Ag Ba 162.629(11) 25 9_455
As Ag Ba 65.893(8) . 9_455
Ag Ag Ba 117.196(1) 25_565 9_455
Ag Ag Ba 62.804(1) 25_455 9_455
Ag Ag Ba 62.804(1) 25_465 9_455
Ag Ag Ba 117.196(1) 25 9_455
Ba Ag Ba 125.609(3) . 9_455
Ba Ag Ba 80.532(5) 9 9_455
Ba Ag Ba 125.609(3) 1_565 9_455
As As Ag 122.363(11) 17_556 25_455
As As Ag 122.363(11) 17_556 1_545
Ag As Ag 73.350(11) 25_455 1_545
As As Ag 122.363(11) 17_556 .
Ag As Ag 73.350(11) 25_455 .
Ag As Ag 115.27(2) 1_545 .
As As Ag 122.363(11) 17_556 25
Ag As Ag 115.27(2) 25_455 25
Ag As Ag 73.350(11) 1_545 25
Ag As Ag 73.350(11) . 25
As As Ba 68.859(10) 17_556 9
Ag As Ba 138.602(5) 25_455 9
Ag As Ba 138.602(5) 1_545 9
Ag As Ba 68.653(3) . 9
Ag As Ba 68.653(3) 25 9
As As Ba 68.859(10) 17_556 9_445
Ag As Ba 68.653(3) 25_455 9_445
Ag As Ba 68.653(3) 1_545 9_445
Ag As Ba 138.602(5) . 9_445
Ag As Ba 138.602(5) 25 9_445
Ba As Ba 137.718(19) 9 9_445
As As Ba 68.859(10) 17_556 9_455
Ag As Ba 68.653(3) 25_455 9_455
Ag As Ba 138.602(5) 1_545 9_455
Ag As Ba 68.653(3) . 9_455
Ag As Ba 138.602(5) 25 9_455
Ba As Ba 82.526(7) 9 9_455
Ba As Ba 82.526(7) 9_445 9_455
As As Ba 68.859(10) 17_556 9_545
Ag As Ba 138.602(5) 25_455 9_545
Ag As Ba 68.653(3) 1_545 9_545
Ag As Ba 138.602(5) . 9_545
Ag As Ba 68.653(3) 25 9_545
Ba As Ba 82.526(7) 9 9_545
Ba As Ba 82.526(7) 9_445 9_545
Ba As Ba 137.718(19) 9_455 9_545

loop_
_geom_bond_atom_site_label_1
_geom_bond_atom_site_label_2
_geom_bond_distance
_geom_bond_site_symmetry_2
Ba As 3.4893(3) 25
Ba As 3.4893(3) 9_444
Ba As 3.4893(3) 25_445
Ba As 3.4893(3) 9_554
Ba As 3.4893(3) 25_455
Ba As 3.4893(3) 25_545
Ba As 3.4893(3) 9_454
Ba As 3.4893(3) 9_544
Ba Ag 3.56044(15) .
Ba Ag 3.56044(15) 17
Ba Ag 3.56044(15) 9_444
Ba Ag 3.56044(15) 25
Ag As 2.7244(4) 25_455
Ag As 2.7244(4) 1_565
Ag As 2.7244(4) 25
Ag As 2.7244(4) .
Ag Ag 3.2545(2) 25_565
Ag Ag 3.2545(2) 25_455
Ag Ag 3.2545(2) 25_465
Ag Ag 3.2545(2) 25
Ag Ba 3.56044(15) 9
Ag Ba 3.56044(15) 1_565
Ag Ba 3.56044(15) 9_455
As As 2.5169(13) 17_556
As Ag 2.7244(4) 25_455
As Ag 2.7244(4) 1_545
As Ag 2.7244(4) 25
As Ba 3.4893(3) 9
As Ba 3.4893(3) 9_445
As Ba 3.4893(3) 9_455
As Ba 3.4893(3) 9_545
